data_4350472
loop_
_publ_author_name
'Estrader, Marta'
'Ribas, Joan'
'Tangoulis, Vassilis'
'Solans, Xavier'
'Font-Bard\'ia, Merce'
'Maestro, Miguel'
'Diaz, Carmen'

_publ_section_title
;
 Synthesis, crystal structure, and magnetic studies of one-dimensional
 cyano-bridged Ln3+-Cr3+ complexes with bpy as a blocking ligand.
;
_journal_issue 20
_journal_name_full 'Inorganic chemistry'
_journal_page_first 8239
_journal_page_last 8250
_journal_paper_doi 10.1021/ic060942q
_journal_volume 45
_journal_year 2006
_chemical_formula_moiety 'C16 H16 Cr Er N8 O4, 3/2(C10 H8 N2), 7/2(H2 O)'
_chemical_formula_sum 'C31 H35 Cr Er N11 O7.5'
_chemical_formula_weight 900.94
_space_group_IT_number 2
_space_group_name_Hall '-P 1'
_space_group_name_H-M_alt 'P -1'
_symmetry_cell_setting triclinic
_symmetry_space_group_name_H-M 'P -1'
_atom_sites_solution_hydrogens geom
_atom_sites_solution_primary direct
_atom_sites_solution_secondary difmap
_audit_creation_method SHELXL-97
_cell_angle_alpha 83.64(2)
_cell_angle_beta 84.15(2)
_cell_angle_gamma 64.59(2)
_cell_formula_units_Z 2
_cell_length_a 9.840(4)
_cell_length_b 10.767(3)
_cell_length_c 19.780(6)
_cell_measurement_temperature 293(2)
_cell_volume 1877.8(11)
_computing_structure_refinement 'SHELXL-97 (Sheldrick, 1997)'
_diffrn_ambient_temperature 293(2)
_diffrn_measured_fraction_theta_full 0.671
_diffrn_measured_fraction_theta_max 0.671
_diffrn_radiation_monochromator graphite
_diffrn_radiation_source 'fine-focus sealed tube'
_diffrn_radiation_type MoK\a
_diffrn_radiation_wavelength 0.71073
_diffrn_reflns_av_R_equivalents 0.0254
_diffrn_reflns_av_sigmaI/netI 0.0217
_diffrn_reflns_limit_h_max 13
_diffrn_reflns_limit_h_min -13
_diffrn_reflns_limit_k_max 14
_diffrn_reflns_limit_k_min -14
_diffrn_reflns_limit_l_max 25
_diffrn_reflns_limit_l_min -25
_diffrn_reflns_number 13617
_diffrn_reflns_theta_full 30.12
_diffrn_reflns_theta_max 30.12
_diffrn_reflns_theta_min 3.62
_exptl_absorpt_coefficient_mu 2.569
_exptl_absorpt_correction_T_max 0.72
_exptl_absorpt_correction_T_min 0.51
_exptl_absorpt_correction_type empirical
_exptl_crystal_colour yellow
_exptl_crystal_density_diffrn 1.594
_exptl_crystal_density_method 'not measured'
_exptl_crystal_description prism
_exptl_crystal_F_000 900
_exptl_crystal_size_max 0.36
_exptl_crystal_size_mid 0.22
_exptl_crystal_size_min 0.13
_refine_diff_density_max 0.802
_refine_diff_density_min -0.820
_refine_diff_density_rms 0.128
_refine_ls_extinction_method none
_refine_ls_goodness_of_fit_ref 1.110
_refine_ls_hydrogen_treatment mixed
_refine_ls_matrix_type full
_refine_ls_number_parameters 619
_refine_ls_number_reflns 7434
_refine_ls_number_restraints 0
_refine_ls_restrained_S_all 1.110
_refine_ls_R_factor_all 0.0232
_refine_ls_R_factor_gt 0.0210
_refine_ls_shift/su_max 0.002
_refine_ls_shift/su_mean 0.000
_refine_ls_structure_factor_coef Fsqd
_refine_ls_weighting_details 'calc w=1/[\s^2^(Fo^2^)+(0.0455P)^2^+4.8534P] where P=(Fo^2^+2Fc^2^)/3'
_refine_ls_weighting_scheme calc
_refine_ls_wR_factor_gt 0.0686
_refine_ls_wR_factor_ref 0.0818
_reflns_number_gt 7194
_reflns_number_total 7434
_reflns_threshold_expression >2sigma(I)
_cod_data_source_file ic060942qsi20060630_104750.cif
_cod_data_source_block complex_10
_cod_depositor_comments
;
The following automatic conversions were performed:

data item '_symmetry_cell_setting' value 'Triclinic' was changed to
'triclinic' in accordance with the
/home/saulius/struct/COD-crude-data/automatic-downloads/DataCite-retrospective/ACS/depositions/lib/dictionaries/cif_core.dic
dictionary named 'cif_core.dic' version 2.4.2 last updated on
2011-04-26.

Automatic conversion script
Id: cif_fix_values 6909 2019-04-08 15:41:33Z antanas 
;
_cod_original_sg_symbol_H-M P-1
_cod_database_code 4350472

loop_
_symmetry_equiv_pos_as_xyz
'x, y, z'
'-x, -y, -z'

loop_
_atom_site_label
_atom_site_type_symbol
_atom_site_fract_x
_atom_site_fract_y
_atom_site_fract_z
_atom_site_U_iso_or_equiv
_atom_site_adp_type
_atom_site_occupancy
_atom_site_symmetry_multiplicity
_atom_site_calc_flag
_atom_site_refinement_flags
Er Er 0.280211(15) 0.591313(14) 0.246524(6) 0.01370(6) Uani 1 1 d .
Cr Cr 0.72399(6) 0.04380(6) 0.22688(2) 0.01458(11) Uani 1 1 d .
O1 O 0.3149(3) 0.7762(3) 0.18456(14) 0.0249(6) Uani 1 1 d .
O2 O 0.2814(3) 0.5722(3) 0.12815(12) 0.0228(5) Uani 1 1 d .
O3 O 0.1359(3) 0.4677(3) 0.23600(13) 0.0195(5) Uani 1 1 d .
O4 O 0.2570(4) 0.4911(3) 0.35348(13) 0.0304(6) Uani 1 1 d .
N1 N 0.2386(4) 0.7587(3) 0.33523(14) 0.0223(6) Uani 1 1 d .
N2 N 0.5166(4) 0.5899(3) 0.28419(14) 0.0214(6) Uani 1 1 d .
N3 N 0.4639(4) 0.3550(3) 0.23171(15) 0.0224(6) Uani 1 1 d .
N4 N 0.4879(4) -0.0849(4) 0.20962(17) 0.0283(7) Uani 1 1 d .
N5 N 0.8003(4) 0.0801(4) 0.06516(17) 0.0345(8) Uani 1 1 d .
N6 N 0.9644(4) 0.1640(4) 0.2445(2) 0.0396(9) Uani 1 1 d .
N7 N 0.6675(5) 0.0019(5) 0.38935(18) 0.0462(10) Uani 1 1 d .
N8 N 1.0245(3) -0.2423(3) 0.22886(15) 0.0197(6) Uani 1 1 d .
N9 N 0.2401(4) 0.3517(3) 0.08903(15) 0.0241(6) Uani 1 1 d .
N10 N -0.0452(4) 0.5436(4) 0.11891(17) 0.0305(7) Uani 1 1 d .
N11 N 0.3075(5) 0.5407(4) 0.48254(17) 0.0369(8) Uani 1 1 d .
C1 C 0.1015(5) 0.8387(4) 0.36153(18) 0.0269(8) Uani 1 1 d .
C2 C 0.0750(6) 0.9329(5) 0.4086(2) 0.0357(10) Uani 1 1 d .
C3 C 0.1963(7) 0.9465(5) 0.4297(2) 0.0461(12) Uani 1 1 d .
C4 C 0.3382(6) 0.8656(5) 0.4044(2) 0.0366(10) Uani 1 1 d .
C5 C 0.3582(4) 0.7699(4) 0.35743(16) 0.0218(7) Uani 1 1 d .
C6 C 0.5103(4) 0.6780(4) 0.32990(17) 0.0221(7) Uani 1 1 d .
C7 C 0.6409(6) 0.6795(5) 0.3505(2) 0.0373(10) Uani 1 1 d .
C8 C 0.7803(5) 0.5917(5) 0.3232(2) 0.0371(10) Uani 1 1 d .
C9 C 0.7864(5) 0.5041(5) 0.2761(2) 0.0327(9) Uani 1 1 d .
C10 C 0.6534(4) 0.5061(4) 0.25835(19) 0.0257(8) Uani 1 1 d .
C11 C 0.5517(4) 0.2421(4) 0.22884(17) 0.0203(7) Uani 1 1 d .
C12 C 0.5750(4) -0.0418(4) 0.21476(17) 0.0179(6) Uani 1 1 d .
C13 C 0.7665(4) 0.0693(4) 0.12217(18) 0.0219(7) Uani 1 1 d .
C16 C 0.9123(4) -0.1461(4) 0.22665(16) 0.0198(7) Uani 1 1 d .
C14 C 0.8765(4) 0.1245(4) 0.23910(19) 0.0237(7) Uani 1 1 d .
C15 C 0.6902(4) 0.0148(4) 0.33215(18) 0.0263(8) Uani 1 1 d .
C17 C 0.3797(5) 0.2525(4) 0.08090(18) 0.0261(8) Uani 1 1 d .
C18 C 0.4125(5) 0.1196(4) 0.06631(19) 0.0287(8) Uani 1 1 d .
C19 C 0.2934(6) 0.0864(5) 0.0604(2) 0.0355(9) Uani 1 1 d .
C20 C 0.1479(5) 0.1855(5) 0.0683(2) 0.0324(9) Uani 1 1 d .
C21 C 0.1234(5) 0.3196(4) 0.08196(17) 0.0247(8) Uani 1 1 d .
C22 C -0.0306(5) 0.4317(4) 0.08830(18) 0.0275(8) Uani 1 1 d .
C23 C -0.1535(6) 0.4250(5) 0.0630(2) 0.0384(10) Uani 1 1 d .
C24 C -0.2939(5) 0.5361(6) 0.0680(2) 0.0417(11) Uani 1 1 d .
C25 C -0.3087(5) 0.6512(6) 0.0968(2) 0.0376(10) Uani 1 1 d .
C26 C -0.1806(5) 0.6502(5) 0.1217(2) 0.0374(10) Uani 1 1 d .
C27 C 0.1672(7) 0.6128(6) 0.5077(2) 0.0459(12) Uani 1 1 d .
C28 C 0.1329(7) 0.6925(6) 0.5630(2) 0.0471(12) Uani 1 1 d .
C29 C 0.2486(7) 0.7021(5) 0.5916(2) 0.0439(12) Uani 1 1 d .
C30 C 0.3953(7) 0.6277(5) 0.5669(2) 0.0377(10) Uani 1 1 d .
C31 C 0.4217(5) 0.5437(4) 0.51309(17) 0.0320(9) Uani 1 1 d .
O1S O 0.1364(4) 0.8430(3) 0.07115(15) 0.0307(6) Uani 1 1 d .
O2S O 0.2268(4) 0.1884(3) 0.25836(17) 0.0318(6) Uani 1 1 d .
O3X O 0.3173(11) 0.2123(8) 0.3810(4) 0.0436(16) Uani 0.50 1 d P
O3Y O 0.2164(11) 0.2676(8) 0.3875(3) 0.0414(17) Uani 0.50 1 d P
O4S O 0.4171(10) 0.1144(9) 0.4844(3) 0.0506(19) Uani 0.50 1 d P
O5S O 0.1914(19) 0.2512(17) 0.5193(8) 0.056(4) Uani 0.50 1 d P
H1A H 0.254(6) 0.822(5) 0.155(3) 0.033(13) Uiso 1 1 d .
H1B H 0.360(6) 0.809(5) 0.192(3) 0.033(14) Uiso 1 1 d .
H2A H 0.264(7) 0.511(7) 0.117(3) 0.052(18) Uiso 1 1 d .
H2B H 0.240(5) 0.642(5) 0.108(2) 0.015(10) Uiso 1 1 d .
H3A H 0.169(8) 0.388(7) 0.241(3) 0.058(19) Uiso 1 1 d .
H3B H 0.082(6) 0.494(5) 0.204(2) 0.025(11) Uiso 1 1 d .
H4A H 0.285(6) 0.505(6) 0.388(3) 0.038(14) Uiso 1 1 d .
H4B H 0.245(8) 0.429(7) 0.359(3) 0.06(2) Uiso 1 1 d .
H1C H 0.026(5) 0.826(4) 0.348(2) 0.017(10) Uiso 1 1 d .
H2C H -0.030(7) 0.986(6) 0.424(3) 0.051(16) Uiso 1 1 d .
H3C H 0.180(8) 1.005(7) 0.461(3) 0.07(2) Uiso 1 1 d .
H4C H 0.422(8) 0.867(7) 0.421(3) 0.063(19) Uiso 1 1 d .
H7 H 0.631(8) 0.739(8) 0.383(4) 0.08(2) Uiso 1 1 d .
H8 H 0.868(6) 0.592(5) 0.333(2) 0.033(12) Uiso 1 1 d .
H9 H 0.875(7) 0.439(6) 0.258(3) 0.051(16) Uiso 1 1 d .
H10 H 0.656(5) 0.449(5) 0.227(2) 0.029(12) Uiso 1 1 d .
H17 H 0.453(5) 0.278(4) 0.086(2) 0.018(10) Uiso 1 1 d .
H18 H 0.515(6) 0.057(5) 0.061(2) 0.033(13) Uiso 1 1 d .
H19 H 0.316(7) -0.004(7) 0.052(3) 0.058(17) Uiso 1 1 d .
H20 H 0.072(7) 0.165(6) 0.067(3) 0.049(16) Uiso 1 1 d .
H23 H -0.146(6) 0.352(6) 0.045(3) 0.039(14) Uiso 1 1 d .
H24 H -0.367(8) 0.517(7) 0.051(3) 0.063(18) Uiso 1 1 d .
H25 H -0.397(7) 0.731(7) 0.097(3) 0.055(17) Uiso 1 1 d .
H26 H -0.187(7) 0.721(6) 0.144(3) 0.048(15) Uiso 1 1 d .
H27 H 0.091(7) 0.610(6) 0.488(3) 0.053(17) Uiso 1 1 d .
H28 H 0.038(7) 0.726(6) 0.577(3) 0.043(15) Uiso 1 1 d .
H29 H 0.232(5) 0.758(5) 0.630(2) 0.028(11) Uiso 1 1 d .
H30 H 0.473(7) 0.625(6) 0.585(3) 0.050(16) Uiso 1 1 d .
H1X H 0.157(7) 0.861(6) 0.033(3) 0.044(15) Uiso 1 1 d .
H1Y H 0.049(8) 0.892(7) 0.077(3) 0.06(2) Uiso 1 1 d .
H2X H 0.291(7) 0.115(7) 0.242(3) 0.050(17) Uiso 1 1 d .
H2Y H 0.163(10) 0.181(9) 0.254(4) 0.08(3) Uiso 1 1 d .
H4X H 0.51(3) -0.06(2) 0.526(11) 0.30(11) Uiso 1 1 d .

loop_
_atom_site_aniso_label
_atom_site_aniso_U_11
_atom_site_aniso_U_22
_atom_site_aniso_U_33
_atom_site_aniso_U_23
_atom_site_aniso_U_13
_atom_site_aniso_U_12
Er 0.01200(9) 0.01154(9) 0.01672(8) -0.00194(5) -0.00231(5) -0.00367(7)
Cr 0.0118(3) 0.0128(3) 0.0180(2) -0.00251(17) -0.00077(17) -0.0038(2)
O1 0.0279(15) 0.0241(14) 0.0300(13) 0.0066(10) -0.0140(11) -0.0174(14)
O2 0.0325(16) 0.0169(14) 0.0202(11) -0.0012(10) -0.0040(10) -0.0110(14)
O3 0.0165(13) 0.0193(14) 0.0253(12) -0.0002(9) -0.0057(9) -0.0093(13)
O4 0.0514(19) 0.0343(17) 0.0176(12) 0.0006(10) -0.0058(11) -0.0293(17)
N1 0.0253(16) 0.0191(16) 0.0211(13) -0.0029(10) -0.0062(11) -0.0069(15)
N2 0.0242(16) 0.0224(16) 0.0209(13) 0.0019(11) -0.0050(11) -0.0131(15)
N3 0.0191(16) 0.0156(18) 0.0317(15) -0.0044(11) -0.0019(11) -0.0060(16)
N4 0.0263(18) 0.0245(18) 0.0348(16) 0.0005(12) -0.0064(13) -0.0110(17)
N5 0.0331(19) 0.042(2) 0.0250(16) -0.0021(14) 0.0019(13) -0.0130(19)
N6 0.0244(19) 0.039(2) 0.061(2) -0.0123(18) -0.0046(16) -0.016(2)
N7 0.062(3) 0.060(3) 0.0255(17) -0.0050(16) 0.0039(16) -0.034(3)
N8 0.0126(15) 0.0117(15) 0.0290(14) -0.0049(10) -0.0050(10) 0.0018(15)
N9 0.0253(17) 0.0253(17) 0.0234(14) -0.0040(11) -0.0044(11) -0.0111(16)
N10 0.0230(18) 0.030(2) 0.0351(17) -0.0100(13) -0.0072(13) -0.0045(17)
N11 0.051(2) 0.039(2) 0.0219(15) -0.0014(13) -0.0057(14) -0.021(2)
C1 0.029(2) 0.026(2) 0.0239(16) -0.0057(13) -0.0071(14) -0.0077(19)
C2 0.041(3) 0.031(2) 0.0279(18) -0.0092(16) -0.0005(16) -0.007(2)
C3 0.067(4) 0.031(3) 0.037(2) -0.0194(18) 0.002(2) -0.015(3)
C4 0.045(3) 0.034(2) 0.039(2) -0.0149(17) -0.0014(18) -0.023(2)
C5 0.029(2) 0.0190(18) 0.0203(15) 0.0024(12) -0.0054(12) -0.0132(17)
C6 0.0253(19) 0.0177(18) 0.0253(16) 0.0032(12) -0.0095(13) -0.0105(17)
C7 0.045(3) 0.039(3) 0.039(2) 0.0038(18) -0.0168(18) -0.027(2)
C8 0.025(2) 0.043(3) 0.053(3) 0.0123(19) -0.0200(18) -0.023(2)
C9 0.020(2) 0.036(3) 0.043(2) 0.0065(17) -0.0036(16) -0.014(2)
C10 0.0225(19) 0.027(2) 0.0312(18) 0.0021(14) -0.0016(13) -0.0149(18)
C11 0.0188(18) 0.018(2) 0.0256(16) -0.0040(12) -0.0015(12) -0.0088(18)
C12 0.0126(16) 0.0133(17) 0.0267(15) -0.0023(11) -0.0026(11) -0.0040(15)
C13 0.0160(17) 0.026(2) 0.0264(16) -0.0018(13) -0.0013(12) -0.0110(17)
C16 0.023(2) 0.022(2) 0.0198(14) -0.0040(12) -0.0001(12) -0.014(2)
C14 0.0187(18) 0.0206(19) 0.0329(18) -0.0098(13) -0.0003(13) -0.0077(18)
C15 0.0231(19) 0.029(2) 0.0263(17) -0.0044(14) -0.0014(13) -0.0100(19)
C17 0.0226(19) 0.034(2) 0.0266(17) -0.0087(14) -0.0039(13) -0.014(2)
C18 0.030(2) 0.024(2) 0.0271(17) -0.0042(14) -0.0032(14) -0.007(2)
C19 0.041(3) 0.026(2) 0.039(2) -0.0081(16) -0.0025(17) -0.012(2)
C20 0.034(2) 0.028(2) 0.041(2) -0.0085(16) -0.0055(16) -0.017(2)
C21 0.029(2) 0.028(2) 0.0203(15) -0.0045(13) -0.0039(13) -0.0146(19)
C22 0.031(2) 0.029(2) 0.0222(16) -0.0012(13) -0.0043(13) -0.012(2)
C23 0.040(3) 0.040(3) 0.044(2) -0.0096(19) -0.0107(19) -0.023(3)
C24 0.032(2) 0.055(3) 0.044(2) -0.003(2) -0.0158(18) -0.021(3)
C25 0.027(2) 0.043(3) 0.030(2) -0.0012(17) -0.0064(15) -0.003(2)
C26 0.034(2) 0.038(3) 0.039(2) -0.0122(18) -0.0068(17) -0.011(2)
C27 0.059(3) 0.052(3) 0.034(2) 0.0031(19) -0.005(2) -0.031(3)
C28 0.056(3) 0.039(3) 0.036(2) 0.0008(19) 0.002(2) -0.012(3)
C29 0.065(3) 0.034(3) 0.0260(19) -0.0077(16) -0.0018(19) -0.013(3)
C30 0.063(3) 0.034(2) 0.0238(18) -0.0019(15) -0.0090(18) -0.026(3)
C31 0.059(3) 0.027(2) 0.0160(15) 0.0049(13) -0.0084(15) -0.024(2)
O1S 0.0291(17) 0.0337(18) 0.0243(14) 0.0065(11) -0.0053(11) -0.0096(16)
O2S 0.0249(16) 0.0193(16) 0.0523(18) -0.0074(12) -0.0039(13) -0.0088(16)
O3X 0.053(5) 0.030(4) 0.048(4) 0.001(3) -0.006(3) -0.018(4)
O3Y 0.061(5) 0.033(4) 0.041(3) 0.006(3) -0.013(3) -0.031(5)
O4S 0.052(4) 0.067(5) 0.032(3) 0.007(3) -0.003(3) -0.027(4)
O5S 0.057(10) 0.046(9) 0.045(8) -0.002(6) -0.003(7) -0.005(8)

loop_
_atom_type_symbol
_atom_type_description
_atom_type_scat_dispersion_real
_atom_type_scat_dispersion_imag
_atom_type_scat_source
C C 0.0033 0.0016 'International Tables Vol C Tables 4.2.6.8 and 6.1.1.4'
H H 0.0000 0.0000 'International Tables Vol C Tables 4.2.6.8 and 6.1.1.4'
Cr Cr 0.3209 0.6236 'International Tables Vol C Tables 4.2.6.8 and 6.1.1.4'
Er Er -0.2586 4.9576 'International Tables Vol C Tables 4.2.6.8 and 6.1.1.4'
N N 0.0061 0.0033 'International Tables Vol C Tables 4.2.6.8 and 6.1.1.4'
O O 0.0106 0.0060 'International Tables Vol C Tables 4.2.6.8 and 6.1.1.4'

loop_
_geom_angle_atom_site_label_1
_geom_angle_atom_site_label_2
_geom_angle_atom_site_label_3
_geom_angle
_geom_angle_site_symmetry_1
_geom_angle_site_symmetry_3
O4 Er O1 145.36(10) . .
O4 Er O3 73.75(10) . .
O1 Er O3 135.78(9) . .
O4 Er O2 144.24(10) . .
O1 Er O2 70.40(10) . .
O3 Er O2 73.90(9) . .
O4 Er N8 102.25(11) . 1_465
O1 Er N8 77.50(10) . 1_465
O3 Er N8 72.44(10) . 1_465
O2 Er N8 82.03(10) . 1_465
O4 Er N3 80.14(11) . .
O1 Er N3 120.07(11) . .
O3 Er N3 74.82(10) . .
O2 Er N3 77.07(10) . .
N8 Er N3 144.91(10) 1_465 .
O4 Er N2 86.26(11) . .
O1 Er N2 72.89(10) . .
O3 Er N2 148.04(10) . .
O2 Er N2 114.73(10) . .
N8 Er N2 137.46(10) 1_465 .
N3 Er N2 77.40(10) . .
O4 Er N1 70.40(11) . .
O1 Er N1 75.75(10) . .
O3 Er N1 126.93(10) . .
O2 Er N1 143.79(10) . .
N8 Er N1 78.42(10) 1_465 .
N3 Er N1 133.04(10) . .
N2 Er N1 65.24(11) . .
C14 Cr C11 88.83(15) . .
C14 Cr C12 178.64(15) . .
C11 Cr C12 92.52(14) . .
C14 Cr C13 87.34(14) . .
C11 Cr C13 91.98(14) . .
C12 Cr C13 92.71(13) . .
C14 Cr C15 91.18(15) . .
C11 Cr C15 89.60(15) . .
C12 Cr C15 88.73(14) . .
C13 Cr C15 177.82(15) . .
C14 Cr C16 85.14(14) . .
C11 Cr C16 173.96(13) . .
C12 Cr C16 93.51(14) . .
C13 Cr C16 87.99(14) . .
C15 Cr C16 90.27(15) . .
Er O1 H1A 117(3) . .
Er O1 H1B 128(4) . .
H1A O1 H1B 113(5) . .
Er O2 H2A 117(4) . .
Er O2 H2B 113(3) . .
H2A O2 H2B 114(5) . .
Er O3 H3A 122(5) . .
Er O3 H3B 116(3) . .
H3A O3 H3B 109(6) . .
Er O4 H4A 125(4) . .
Er O4 H4B 123(5) . .
H4A O4 H4B 109(6) . .
C1 N1 C5 117.6(3) . .
C1 N1 Er 122.7(2) . .
C5 N1 Er 119.7(2) . .
C10 N2 C6 117.6(3) . .
C10 N2 Er 121.5(2) . .
C6 N2 Er 120.9(2) . .
C11 N3 Er 175.9(3) . .
C16 N8 Er 165.9(3) . 1_645
C17 N9 C21 117.6(3) . .
C26 N10 C22 118.0(4) . .
C27 N11 C31 118.1(4) . .
N1 C1 C2 124.0(4) . .
N1 C1 H1C 116(3) . .
C2 C1 H1C 120(3) . .
C3 C2 C1 118.2(4) . .
C3 C2 H2C 125(3) . .
C1 C2 H2C 116(3) . .
C4 C3 C2 119.4(4) . .
C4 C3 H3C 122(5) . .
C2 C3 H3C 118(5) . .
C3 C4 C5 119.8(4) . .
C3 C4 H4C 121(4) . .
C5 C4 H4C 119(4) . .
N1 C5 C4 121.0(4) . .
N1 C5 C6 117.5(3) . .
C4 C5 C6 121.5(4) . .
N2 C6 C7 121.4(4) . .
N2 C6 C5 116.6(3) . .
C7 C6 C5 122.0(4) . .
C8 C7 C6 119.8(4) . .
C8 C7 H7 122(5) . .
C6 C7 H7 118(5) . .
C9 C8 C7 118.7(4) . .
C9 C8 H8 118(3) . .
C7 C8 H8 123(3) . .
C8 C9 C10 118.8(4) . .
C8 C9 H9 124(4) . .
C10 C9 H9 117(4) . .
N2 C10 C9 123.7(4) . .
N2 C10 H10 117(3) . .
C9 C10 H10 119(3) . .
N3 C11 Cr 174.8(3) . .
N4 C12 Cr 177.1(3) . .
N5 C13 Cr 175.3(3) . .
N8 C16 Cr 172.0(3) . .
N6 C14 Cr 177.2(4) . .
N7 C15 Cr 177.9(4) . .
N9 C17 C18 124.3(4) . .
N9 C17 H17 115(3) . .
C18 C17 H17 121(3) . .
C17 C18 C19 118.0(4) . .
C17 C18 H18 118(3) . .
C19 C18 H18 124(3) . .
C20 C19 C18 119.6(4) . .
C20 C19 H19 123(4) . .
C18 C19 H19 118(4) . .
C19 C20 C21 119.1(4) . .
C19 C20 H20 121(4) . .
C21 C20 H20 120(4) . .
N9 C21 C20 121.3(4) . .
N9 C21 C22 117.2(3) . .
C20 C21 C22 121.4(4) . .
N10 C22 C23 121.3(4) . .
N10 C22 C21 116.4(3) . .
C23 C22 C21 122.3(4) . .
C22 C23 C24 119.5(4) . .
C22 C23 H23 122(4) . .
C24 C23 H23 118(4) . .
C25 C24 C23 119.6(4) . .
C25 C24 H24 130(4) . .
C23 C24 H24 111(4) . .
C24 C25 C26 117.7(5) . .
C24 C25 H25 122(4) . .
C26 C25 H25 120(4) . .
N10 C26 C25 123.8(4) . .
N10 C26 H26 115(4) . .
C25 C26 H26 121(4) . .
N11 C27 C28 123.6(5) . .
N11 C27 H27 119(4) . .
C28 C27 H27 118(4) . .
C29 C28 C27 118.3(6) . .
C29 C28 H28 128(4) . .
C27 C28 H28 113(4) . .
C28 C29 C30 119.3(4) . .
C28 C29 H29 122(3) . .
C30 C29 H29 118(3) . .
C29 C30 C31 119.0(5) . .
C29 C30 H30 123(4) . .
C31 C30 H30 118(4) . .
N11 C31 C30 121.4(5) . .
N11 C31 C31 117.6(4) . 2_666
C30 C31 C31 121.0(5) . 2_666
H1X O1S H1Y 104(6) . .
H2X O2S H2Y 99(8) . .

loop_
_geom_bond_atom_site_label_1
_geom_bond_atom_site_label_2
_geom_bond_distance
_geom_bond_site_symmetry_2
Er O4 2.302(3) .
Er O1 2.353(3) .
Er O3 2.361(2) .
Er O2 2.372(3) .
Er N8 2.416(3) 1_465
Er N3 2.437(3) .
Er N2 2.507(3) .
Er N1 2.533(3) .
Cr C14 2.075(4) .
Cr C11 2.082(4) .
Cr C12 2.082(3) .
Cr C13 2.082(4) .
Cr C15 2.085(4) .
Cr C16 2.089(4) .
O1 H1A 0.83(6) .
O1 H1B 0.71(6) .
O2 H2A 0.80(7) .
O2 H2B 0.77(5) .
O3 H3A 0.77(7) .
O3 H3B 0.82(5) .
O4 H4A 0.82(6) .
O4 H4B 0.72(7) .
N1 C1 1.338(5) .
N1 C5 1.353(5) .
N2 C10 1.344(5) .
N2 C6 1.360(5) .
N3 C11 1.154(5) .
N4 C12 1.154(5) .
N5 C13 1.150(5) .
N6 C14 1.134(5) .
N7 C15 1.136(5) .
N8 C16 1.145(5) .
N8 Er 2.416(3) 1_645
N9 C17 1.337(6) .
N9 C21 1.357(5) .
N10 C26 1.335(6) .
N10 C22 1.354(5) .
N11 C27 1.334(7) .
N11 C31 1.343(6) .
C1 C2 1.377(5) .
C1 H1C 0.88(4) .
C2 C3 1.373(8) .
C2 H2C 0.98(6) .
C3 C4 1.367(8) .
C3 H3C 0.89(7) .
C4 C5 1.401(5) .
C4 H4C 0.93(7) .
C5 C6 1.483(6) .
C6 C7 1.394(6) .
C7 C8 1.384(7) .
C7 H7 0.93(7) .
C8 C9 1.377(7) .
C8 H8 0.90(5) .
C9 C10 1.380(5) .
C9 H9 0.92(6) .
C10 H10 0.92(5) .
C17 C18 1.382(6) .
C17 H17 0.89(4) .
C18 C19 1.383(6) .
C18 H18 0.94(5) .
C19 C20 1.376(7) .
C19 H19 0.93(6) .
C20 C21 1.411(6) .
C20 H20 0.86(6) .
C21 C22 1.481(6) .
C22 C23 1.387(6) .
C23 C24 1.389(8) .
C23 H23 0.88(6) .
C24 C25 1.367(7) .
C24 H24 0.92(7) .
C25 C26 1.394(6) .
C25 H25 0.92(7) .
C26 H26 0.90(6) .
C27 C28 1.390(7) .
C27 H27 0.89(6) .
C28 C29 1.368(8) .
C28 H28 0.87(6) .
C29 C30 1.384(8) .
C29 H29 0.98(5) .
C30 C31 1.405(5) .
C30 H30 0.87(6) .
C31 C31 1.493(10) 2_666
O1S H1X 0.78(6) .
O1S H1Y 0.80(7) .
O2S H2X 0.85(7) .
O2S H2Y 0.68(9) .
O3X O3Y 0.917(10) .
